data_4323410
loop_
_publ_author_name
'David G. McCollum'
'Glenn P. A. Yap'
'Louise Liable-Sands'
'Arnold L. Rheingold'
'B. Bosnich'

_publ_contact_author
;
        Prof. B. Bosnich
        University of Chicago
        Department of Chemistry
        5735 South Ellis Avenue
        Chicago, Illinois 60637
;
_publ_contact_author_fax '312 702 0805'
_publ_contact_author_phone '312 702 7250'
_publ_section_title
;
 Bimetallic Reactivity. Oxo Transfer Reactions with a Heterobimetallic
 Complex of Iron(II) and Vanadium(III)
;
_journal_name_full 'Inorganic Chemistry'
_journal_page_first 2230
_journal_page_last 2235
_journal_paper_doi 10.1021/ic9609923
_journal_volume 36
_journal_year 1997
_chemical_formula_sum 'C36.2 H41 Cl2 F6 Fe N6 O2.3 P V'
_chemical_formula_weight 919.61
_chemical_name_systematic
; 
 ? 
;
_space_group_IT_number 9
_symmetry_cell_setting monoclinic
_symmetry_space_group_name_Hall 'C -2yc'
_symmetry_space_group_name_H-M 'C 1 c 1'
_atom_sites_solution_hydrogens geom
_atom_sites_solution_primary direct
_atom_sites_solution_secondary difmap
_audit_creation_method SHELXL
_cell_angle_alpha 90.00
_cell_angle_beta 122.73(1)
_cell_angle_gamma 90.00
_cell_formula_units_Z 4
_cell_length_a 28.881(4)
_cell_length_b 10.265(1)
_cell_length_c 17.184(3)
_cell_measurement_reflns_used 24
_cell_measurement_temperature 298(2)
_cell_measurement_theta_max 12.5
_cell_measurement_theta_min 7.5
_cell_volume 4285.6(11)
_computing_cell_refinement P4
_computing_data_collection P4
_computing_data_reduction XSCANS
_computing_molecular_graphics XP
_computing_publication_material XCIF
_computing_structure_refinement 'SHELXL-5.03 (Sheldrick, 1994)'
_computing_structure_solution 'SHELXS-5.03 (Sheldrick, 1994)'
_diffrn_ambient_temperature 298(2)
_diffrn_measurement_device P4
_diffrn_measurement_method omega
_diffrn_radiation_monochromator graphite
_diffrn_radiation_source 'fine-focus sealed tube'
_diffrn_radiation_type MoK\a
_diffrn_radiation_wavelength 0.71073
_diffrn_reflns_av_R_equivalents 0.0981
_diffrn_reflns_av_sigmaI/netI 0.0811
_diffrn_reflns_limit_h_max 30
_diffrn_reflns_limit_h_min -1
_diffrn_reflns_limit_k_max 11
_diffrn_reflns_limit_k_min -1
_diffrn_reflns_limit_l_max 15
_diffrn_reflns_limit_l_min -18
_diffrn_reflns_number 3403
_diffrn_reflns_theta_max 22.49
_diffrn_reflns_theta_min 2.15
_diffrn_standards_decay_% <1
_diffrn_standards_interval_count 197
_diffrn_standards_number 3
_exptl_absorpt_coefficient_mu 0.784
_exptl_crystal_colour red
_exptl_crystal_density_diffrn 1.425
_exptl_crystal_description block
_exptl_crystal_F_000 1882
_exptl_crystal_size_max 0.40
_exptl_crystal_size_mid 0.30
_exptl_crystal_size_min 0.20
_refine_diff_density_max 0.656
_refine_diff_density_min -0.403
_refine_diff_density_rms 0.089
_refine_ls_abs_structure_details 'Flack H D (1983), Acta Cryst. A39, 876-881'
_refine_ls_abs_structure_Flack -0.01(5)
_refine_ls_extinction_method none
_refine_ls_goodness_of_fit_all 1.504
_refine_ls_goodness_of_fit_obs 1.691
_refine_ls_hydrogen_treatment 'idealized contributions'
_refine_ls_matrix_type full
_refine_ls_number_parameters 424
_refine_ls_number_reflns 2996
_refine_ls_number_restraints 2
_refine_ls_restrained_S_all 1.610
_refine_ls_restrained_S_obs 1.690
_refine_ls_R_factor_all 0.0792
_refine_ls_R_factor_obs 0.0633
_refine_ls_shift/esd_max 2.128
_refine_ls_shift/esd_mean 0.072
_refine_ls_structure_factor_coef Fsqd
_refine_ls_weighting_details 'w=1/[\s^2^(Fo^2^)+(0.0300P)^2^+0.0000P] where P=(Fo^2^+2Fc^2^)/3'
_refine_ls_weighting_scheme calc
_refine_ls_wR_factor_all 0.1482
_refine_ls_wR_factor_obs 0.1356
_reflns_number_observed 2353
_reflns_number_total 3002
_reflns_observed_criterion >2sigma(I)
_cod_data_source_file ic9609923_2.cif
_cod_data_source_block bos21
_cod_depositor_comments
;
The following automatic conversions were performed:

'_refine_ls_weighting_scheme' value 'calc
w=1/[\s^2^(Fo^2^)+(0.0300P)^2^+0.0000P] where P=(Fo^2^+2Fc^2^)/3' was
changed to 'calc'. New tag '_refine_ls_weighting_details' was
created. The value of the new tag was set to
'w=1/[\s^2^(Fo^2^)+(0.0300P)^2^+0.0000P] where P=(Fo^2^+2Fc^2^)/3'.

Automatic conversion script
Id: cif_fix_values 3143 2015-03-26 13:38:13Z robertas 
;
_cod_original_cell_volume 4286(1)
_cod_original_formula_sum 'C36.20 H41 Cl2 F6 Fe N6 O2.30 P V'
_cod_database_code 4323410

loop_
_symmetry_equiv_pos_as_xyz
'x, y, z'
'x, -y, z+1/2'
'x+1/2, y+1/2, z'
'x+1/2, -y+1/2, z+1/2'

loop_
_atom_site_aniso_label
_atom_site_aniso_U_11
_atom_site_aniso_U_22
_atom_site_aniso_U_33
_atom_site_aniso_U_23
_atom_site_aniso_U_13
_atom_site_aniso_U_12
Fe 0.0534(11) 0.0395(11) 0.0431(9) 0.0054(10) 0.0294(8) 0.0092(10)
V 0.0421(12) 0.0414(13) 0.0381(11) 0.0025(11) 0.0204(9) 0.0025(11)
Cl1 0.074(2) 0.046(2) 0.076(2) -0.012(2) 0.040(2) 0.000(2)
Cl2 0.067(2) 0.035(2) 0.041(2) -0.0039(14) 0.027(2) -0.003(2)
O2 0.060(5) 0.045(5) 0.049(5) 0.004(4) 0.038(4) -0.001(4)
O3 0.056(5) 0.032(4) 0.047(4) 0.003(4) 0.038(4) 0.009(4)
N1 0.060(7) 0.012(5) 0.047(6) 0.001(4) 0.029(6) -0.002(5)
N2 0.046(6) 0.039(7) 0.038(5) 0.009(5) 0.019(5) 0.016(5)
N3 0.049(6) 0.055(8) 0.059(7) 0.012(6) 0.036(6) 0.005(6)
N4 0.072(8) 0.093(11) 0.048(6) 0.027(7) 0.031(6) 0.044(8)
N5 0.063(7) 0.024(6) 0.063(7) 0.002(5) 0.036(6) 0.003(5)
N6 0.094(10) 0.040(7) 0.087(9) 0.018(7) 0.076(8) 0.015(7)
C7 0.157(17) 0.084(13) 0.125(14) 0.008(11) 0.122(14) 0.008(12)
C8 0.075(9) 0.024(7) 0.050(7) -0.004(6) 0.038(7) -0.006(7)
C9 0.054(9) 0.068(10) 0.053(8) 0.026(7) 0.016(7) 0.011(8)
C10 0.040(11) 0.429(51) 0.134(19) 0.177(27) 0.013(12) 0.008(18)
C11 0.041(8) 0.075(11) 0.046(7) -0.006(8) 0.019(6) 0.001(8)
C12 0.042(7) 0.039(8) 0.054(7) -0.008(6) 0.024(6) 0.000(6)
C19 0.095(12) 0.057(10) 0.080(10) 0.009(8) 0.055(9) 0.020(9)
C20 0.060(9) 0.093(12) 0.036(7) -0.001(7) 0.017(7) 0.000(9)
C21 0.034(9) 0.524(52) 0.039(8) 0.029(17) 0.028(8) 0.061(17)
C22 0.041(9) 0.231(25) 0.062(10) 0.044(14) 0.001(9) -0.034(13)
C23 0.055(8) 0.039(8) 0.052(7) -0.010(6) 0.030(7) -0.004(7)
C24 0.058(9) 0.043(9) 0.116(13) 0.035(9) 0.052(9) 0.016(7)
C25 0.068(10) 0.042(9) 0.077(10) 0.010(7) 0.045(8) 0.016(7)
C26 0.085(11) 0.060(12) 0.132(15) 0.013(10) 0.084(11) 0.016(9)
C27 0.106(14) 0.032(10) 0.113(13) 0.011(8) 0.067(12) 0.021(9)
C28 0.101(12) 0.021(8) 0.068(9) 0.003(6) 0.046(9) 0.006(8)
C29 0.081(10) 0.038(9) 0.063(9) -0.004(7) 0.041(8) -0.010(8)
C30 0.104(15) 0.126(17) 0.073(11) 0.045(11) 0.054(11) 0.075(13)
C31 0.166(18) 0.025(8) 0.093(11) 0.029(8) 0.106(14) 0.036(10)
C32 0.270(36) 0.075(17) 0.186(27) 0.048(17) 0.194(30) 0.056(21)
C33 0.303(42) 0.047(14) 0.231(36) 0.033(17) 0.235(37) 0.030(20)
C34 0.181(22) 0.041(10) 0.181(22) -0.038(13) 0.142(20) -0.052(12)
C35 0.115(15) 0.056(10) 0.114(13) -0.005(10) 0.098(13) -0.005(10)
P 0.057(3) 0.090(4) 0.079(3) 0.017(3) 0.030(2) -0.006(2)
F1 0.105(9) 0.361(24) 0.169(12) 0.146(15) 0.069(9) 0.018(12)
F2 0.079(8) 0.303(20) 0.170(12) 0.058(13) 0.062(8) 0.008(10)
F3 0.102(8) 0.266(17) 0.087(7) 0.058(9) 0.039(7) -0.002(10)
F4 0.070(7) 0.206(15) 0.177(11) 0.105(11) 0.027(8) -0.006(8)
F5 0.243(19) 0.133(13) 0.222(16) -0.055(12) 0.097(15) -0.011(12)
F6 0.223(17) 0.117(13) 0.404(29) -0.098(16) 0.205(20) -0.042(12)

loop_
_atom_site_label
_atom_site_type_symbol
_atom_site_fract_x
_atom_site_fract_y
_atom_site_fract_z
_atom_site_U_iso_or_equiv
_atom_site_thermal_displace_type
_atom_site_occupancy
_atom_site_calc_flag
_atom_site_refinement_flags
_atom_site_disorder_group
Fe Fe 0.75281(6) 0.8727(2) 0.63273(9) 0.0436(5) Uani 1 d . .
V V 0.83178(8) 0.6227(2) 0.73805(11) 0.0412(6) Uani 1 d . .
Cl1 Cl 0.8355(2) 0.4266(3) 0.6787(2) 0.0653(10) Uani 1 d . .
Cl2 Cl 0.82420(13) 0.8464(3) 0.7963(2) 0.0490(8) Uani 1 d . .
O2 O 0.7585(3) 0.6033(8) 0.7064(5) 0.047(2) Uani 1 d . .
O3 O 0.7997(3) 0.7179(7) 0.6209(5) 0.040(2) Uani 1 d . .
N1 N 0.8614(4) 0.5581(8) 0.8723(6) 0.039(2) Uani 1 d . .
N2 N 0.9093(4) 0.6680(10) 0.7639(7) 0.042(3) Uani 1 d . .
N3 N 0.6668(4) 0.8178(11) 0.6010(7) 0.051(3) Uani 1 d . .
N4 N 0.7065(5) 0.8680(14) 0.4797(7) 0.072(4) Uani 1 d . .
N5 N 0.7180(5) 1.0594(10) 0.6509(7) 0.049(3) Uani 1 d . .
N6 N 0.7987(6) 1.0041(11) 0.5988(9) 0.060(3) Uani 1 d . .
C1 C 0.7396(3) 0.6075(8) 0.7607(4) 0.042(3) Uiso 1 d G .
C2 C 0.6847(3) 0.6421(8) 0.7201(4) 0.052(3) Uiso 1 d G .
C3 C 0.6609(2) 0.6403(9) 0.7720(5) 0.053(3) Uiso 1 d G .
H3A H 0.6242(3) 0.6634(13) 0.7448(7) 0.064 Uiso 1 calc R .
C4 C 0.6920(3) 0.6039(9) 0.8646(5) 0.066(4) Uiso 1 d G .
C5 C 0.7470(3) 0.5693(9) 0.9052(4) 0.058(3) Uiso 1 d G .
H5A H 0.7678(4) 0.5450(13) 0.9672(4) 0.070 Uiso 1 calc R .
C6 C 0.7708(2) 0.5711(8) 0.8533(5) 0.049(3) Uiso 1 d G .
C7 C 0.6658(8) 0.6010(17) 0.9218(12) 0.099(6) Uani 1 d . .
H7A H 0.6279(8) 0.6271(17) 0.8836(12) 0.148 Uiso 1 calc R .
H7B H 0.6851(8) 0.6598(17) 0.9731(12) 0.148 Uiso 1 calc R .
H7C H 0.6678(8) 0.5142(17) 0.9443(12) 0.148 Uiso 1 calc R .
C8 C 0.8285(6) 0.5466(11) 0.9010(9) 0.048(3) Uani 1 d . .
H8A H 0.8449(6) 0.5181(11) 0.9617(9) 0.058 Uiso 1 calc R .
C9 C 0.9193(6) 0.5348(14) 0.9371(9) 0.065(4) Uani 1 d . .
H9A H 0.9313(6) 0.5918(14) 0.9897(9) 0.078 Uiso 1 calc R .
H9B H 0.9232(6) 0.4461(14) 0.9594(9) 0.078 Uiso 1 calc R .
C10 C 0.9558(7) 0.5506(36) 0.9089(16) 0.218(19) Uani 1 d . .
H10A H 0.9529(7) 0.4706(36) 0.8764(16) 0.262 Uiso 1 calc R .
H10B H 0.9920(7) 0.5485(36) 0.9657(16) 0.262 Uiso 1 calc R .
C11 C 0.9589(5) 0.6479(15) 0.8568(8) 0.057(4) Uani 1 d . .
H11A H 0.9895(5) 0.6287(15) 0.8501(8) 0.068 Uiso 1 calc R .
H11B H 0.9674(5) 0.7290(15) 0.8909(8) 0.068 Uiso 1 calc R .
C12 C 0.9188(5) 0.6993(11) 0.7016(8) 0.046(3) Uani 1 d . .
H12A H 0.9555(5) 0.7056(11) 0.7200(8) 0.055 Uiso 1 calc R .
C13 C 0.8767(3) 0.7265(8) 0.6025(4) 0.043(3) Uiso 1 d G .
C14 C 0.8954(2) 0.7498(8) 0.5443(5) 0.051(3) Uiso 1 d G .
H14A H 0.9328(2) 0.7447(12) 0.5671(6) 0.062 Uiso 1 calc R .
C15 C 0.8582(3) 0.7808(9) 0.4519(4) 0.050(3) Uiso 1 d G .
C16 C 0.8023(3) 0.7885(8) 0.4177(4) 0.054(3) Uiso 1 d G .
H16A H 0.7774(3) 0.8092(12) 0.3559(4) 0.065 Uiso 1 calc R .
C17 C 0.7836(2) 0.7652(8) 0.4760(5) 0.043(3) Uiso 1 d G .
C18 C 0.8208(3) 0.7342(8) 0.5684(4) 0.039(3) Uiso 1 d G .
C19 C 0.8803(7) 0.8128(14) 0.3902(10) 0.073(4) Uani 1 d . .
H19A H 0.9196(7) 0.8023(14) 0.4252(10) 0.110 Uiso 1 calc R .
H19B H 0.8712(7) 0.9011(14) 0.3688(10) 0.110 Uiso 1 calc R .
H19C H 0.8640(7) 0.7549(14) 0.3381(10) 0.110 Uiso 1 calc R .
C20 C 0.7238(5) 0.7684(16) 0.4411(8) 0.068(4) Uani 1 d . .
H20A H 0.7032(5) 0.7798(16) 0.3745(8) 0.082 Uiso 1 calc R .
H20B H 0.7137(5) 0.6842(16) 0.4533(8) 0.082 Uiso 1 calc R .
C21 C 0.6474(6) 0.8415(36) 0.4462(10) 0.195(17) Uani 1 d . .
H21A H 0.6253(6) 0.9088(36) 0.4017(10) 0.234 Uiso 1 calc R .
H21B H 0.6373(6) 0.7596(36) 0.4128(10) 0.234 Uiso 1 calc R .
C22 C 0.6342(6) 0.8358(25) 0.4989(12) 0.125(9) Uani 1 d . .
H22A H 0.6071(6) 0.7664(25) 0.4757(12) 0.151 Uiso 1 calc R .
H22B H 0.6137(6) 0.9156(25) 0.4890(12) 0.151 Uiso 1 calc R .
C23 C 0.6513(5) 0.6842(12) 0.6187(8) 0.048(3) Uani 1 d . .
H23A H 0.6562(5) 0.6201(12) 0.5823(8) 0.058 Uiso 1 calc R .
H23B H 0.6126(5) 0.6850(12) 0.5975(8) 0.058 Uiso 1 calc R .
C24 C 0.6529(6) 0.9059(13) 0.6529(12) 0.070(4) Uani 1 d . .
H24A H 0.6709(6) 0.8759(13) 0.7163(12) 0.084 Uiso 1 calc R .
H24B H 0.6135(6) 0.9036(13) 0.6259(12) 0.084 Uiso 1 calc R .
C25 C 0.6701(6) 1.0425(13) 0.6521(10) 0.059(4) Uani 1 d . .
C26 C 0.6453(7) 1.1560(15) 0.6591(12) 0.079(5) Uani 1 d . .
H26A H 0.6142(7) 1.1461(15) 0.6618(12) 0.095 Uiso 1 calc R .
C27 C 0.6637(7) 1.2798(14) 0.6623(11) 0.080(5) Uani 1 d . .
H27A H 0.6455(7) 1.3526(14) 0.6650(11) 0.096 Uiso 1 calc R .
C28 C 0.7110(7) 1.2904(12) 0.6612(9) 0.064(4) Uani 1 d . .
H28A H 0.7259(7) 1.3716(12) 0.6634(9) 0.076 Uiso 1 calc R .
C29 C 0.7353(6) 1.1796(13) 0.6568(9) 0.060(4) Uani 1 d . .
H29A H 0.7677(6) 1.1899(13) 0.6580(9) 0.071 Uiso 1 calc R .
C30 C 0.7125(8) 0.9952(20) 0.4478(12) 0.098(6) Uani 1 d . .
H30A H 0.6882(8) 1.0580(20) 0.4500(12) 0.117 Uiso 1 calc R .
H30B H 0.7029(8) 0.9889(20) 0.3844(12) 0.117 Uiso 1 calc R .
C31 C 0.7722(9) 1.0386(13) 0.5108(12) 0.076(5) Uani 1 d . .
C32 C 0.7965(16) 1.1150(22) 0.4768(22) 0.141(11) Uani 1 d . .
H32A H 0.7770(16) 1.1391(22) 0.4147(22) 0.169 Uiso 1 calc R .
C33 C 0.8509(17) 1.1559(21) 0.5370(26) 0.148(13) Uani 1 d . .
H33A H 0.8687(17) 1.2048(21) 0.5152(26) 0.177 Uiso 1 calc R .
C34 C 0.8769(10) 1.1232(16) 0.6268(18) 0.112(8) Uani 1 d . .
H34A H 0.9121(10) 1.1552(16) 0.6685(18) 0.134 Uiso 1 calc R .
C35 C 0.8516(8) 1.0419(15) 0.6579(13) 0.076(5) Uani 1 d . .
H35A H 0.8710(8) 1.0136(15) 0.7190(13) 0.091 Uiso 1 calc R .
P P 1.0324(2) 0.5850(5) 1.2238(3) 0.0793(13) Uani 1 d . .
F1 F 1.0350(6) 0.5178(20) 1.3058(10) 0.214(9) Uani 1 d . .
F2 F 0.9692(5) 0.5903(19) 1.1725(10) 0.186(7) Uani 1 d . .
F3 F 1.0306(4) 0.6501(15) 1.1410(7) 0.158(6) Uani 1 d . .
F4 F 1.0940(4) 0.5864(15) 1.2745(9) 0.172(7) Uani 1 d . .
F5 F 1.0338(8) 0.7257(16) 1.2554(13) 0.214(7) Uani 1 d . .
F6 F 1.0260(8) 0.4578(15) 1.1740(17) 0.230(9) Uani 1 d . .
O100 O 0.5308(26) 0.5518(64) 1.0669(45) 0.174(22) Uiso 0.30 d P .
C100 C 0.5472(22) 0.6015(54) 1.1905(38) 0.077(15) Uiso 0.30 d P .
C101 C 0.5187(18) 0.5348(44) 1.1260(30) 0.055(11) Uiso 0.30 d P .
C102 C 0.5290(33) 0.5178(82) 0.9316(56) 0.116(25) Uiso 0.30 d P .
C103 C 0.5305(26) 0.6344(68) 0.9211(45) 0.113(19) Uiso 0.30 d P .

loop_
_atom_type_symbol
_atom_type_description
_atom_type_scat_dispersion_real
_atom_type_scat_dispersion_imag
_atom_type_scat_source
C C 0.0033 0.0016 'International Tables Vol C Tables 4.2.6.8 and 6.1.1.4'
H H 0.0000 0.0000 'International Tables Vol C Tables 4.2.6.8 and 6.1.1.4'
N N 0.0061 0.0033 'International Tables Vol C Tables 4.2.6.8 and 6.1.1.4'
O O 0.0106 0.0060 'International Tables Vol C Tables 4.2.6.8 and 6.1.1.4'
F F 0.0171 0.0103 'International Tables Vol C Tables 4.2.6.8 and 6.1.1.4'
P P 0.1023 0.0942 'International Tables Vol C Tables 4.2.6.8 and 6.1.1.4'
Cl Cl 0.1484 0.1585 'International Tables Vol C Tables 4.2.6.8 and 6.1.1.4'
V V 0.3005 0.5294 'International Tables Vol C Tables 4.2.6.8 and 6.1.1.4'
Fe Fe 0.3463 0.8444 'International Tables Vol C Tables 4.2.6.8 and 6.1.1.4'

loop_
_geom_angle_atom_site_label_1
_geom_angle_atom_site_label_2
_geom_angle_atom_site_label_3
_geom_angle
_geom_angle_site_symmetry_1
_geom_angle_site_symmetry_3
_geom_angle_publ_flag
O3 Fe N6 85.9(3) . . ?
O3 Fe N4 83.1(4) . . ?
N6 Fe N4 76.1(5) . . ?
O3 Fe N5 168.7(4) . . ?
N6 Fe N5 83.9(4) . . ?
N4 Fe N5 98.8(4) . . ?
O3 Fe N3 116.5(4) . . ?
N6 Fe N3 145.1(4) . . ?
N4 Fe N3 80.3(4) . . ?
N5 Fe N3 74.7(4) . . ?
O3 Fe Cl2 81.1(2) . . ?
N6 Fe Cl2 96.9(4) . . ?
N4 Fe Cl2 163.1(3) . . ?
N5 Fe Cl2 95.5(3) . . ?
N3 Fe Cl2 112.1(3) . . ?
O2 V O3 85.6(3) . . ?
O2 V N2 172.4(4) . . ?
O3 V N2 88.0(4) . . ?
O2 V N1 90.6(4) . . ?
O3 V N1 167.4(3) . . ?
N2 V N1 94.8(4) . . ?
O2 V Cl1 95.4(3) . . ?
O3 V Cl1 95.2(2) . . ?
N2 V Cl1 89.3(3) . . ?
N1 V Cl1 97.1(3) . . ?
O2 V Cl2 83.6(3) . . ?
O3 V Cl2 82.0(2) . . ?
N2 V Cl2 91.5(3) . . ?
N1 V Cl2 85.6(3) . . ?
Cl1 V Cl2 177.11(14) . . ?
Fe Cl2 V 81.19(10) . . ?
C1 O2 V 128.5(6) . . ?
C18 O3 V 128.0(6) . . ?
C18 O3 Fe 120.3(6) . . ?
V O3 Fe 103.9(3) . . ?
C8 N1 C9 118.4(11) . . ?
C8 N1 V 120.3(9) . . ?
C9 N1 V 121.1(9) . . ?
C12 N2 C11 114.7(11) . . ?
C12 N2 V 124.6(8) . . ?
C11 N2 V 120.2(8) . . ?
C24 N3 C22 115.6(14) . . ?
C24 N3 C23 103.1(9) . . ?
C22 N3 C23 106.3(12) . . ?
C24 N3 Fe 108.6(8) . . ?
C22 N3 Fe 99.3(8) . . ?
C23 N3 Fe 124.6(7) . . ?
C20 N4 C30 108.6(11) . . ?
C20 N4 C21 107.4(16) . . ?
C30 N4 C21 111.1(17) . . ?
C20 N4 Fe 115.0(8) . . ?
C30 N4 Fe 107.9(10) . . ?
C21 N4 Fe 106.9(8) . . ?
C29 N5 C25 116.9(11) . . ?
C29 N5 Fe 128.7(10) . . ?
C25 N5 Fe 114.4(8) . . ?
C31 N6 C35 120.0(14) . . ?
C31 N6 Fe 114.4(12) . . ?
C35 N6 Fe 125.3(10) . . ?
O2 C1 C2 116.8(6) . . ?
O2 C1 C6 123.1(6) . . ?
C2 C1 C6 120.0 . . ?
C3 C2 C1 120.0 . . ?
C3 C2 C23 120.6(7) . . ?
C1 C2 C23 119.4(7) . . ?
C2 C3 C4 120.0 . . ?
C5 C4 C3 120.0 . . ?
C5 C4 C7 119.9(9) . . ?
C3 C4 C7 120.1(9) . . ?
C4 C5 C6 120.0 . . ?
C5 C6 C1 120.0 . . ?
C5 C6 C8 117.3(7) . . ?
C1 C6 C8 122.4(7) . . ?
N1 C8 C6 129.6(11) . . ?
C10 C9 N1 119.6(12) . . ?
C9 C10 C11 129.8(23) . . ?
C10 C11 N2 116.1(14) . . ?
N2 C12 C13 126.2(11) . . ?
C14 C13 C18 120.0 . . ?
C14 C13 C12 117.4(7) . . ?
C18 C13 C12 122.5(7) . . ?
C13 C14 C15 120.0 . . ?
C16 C15 C14 120.0 . . ?
C16 C15 C19 121.1(7) . . ?
C14 C15 C19 118.8(7) . . ?
C17 C16 C15 120.0 . . ?
C16 C17 C18 120.0 . . ?
C16 C17 C20 121.5(6) . . ?
C18 C17 C20 118.4(6) . . ?
O3 C18 C17 116.3(6) . . ?
O3 C18 C13 123.7(6) . . ?
C17 C18 C13 120.0 . . ?
N4 C20 C17 116.3(11) . . ?
C22 C21 N4 119.8(15) . . ?
C21 C22 N3 131.5(17) . . ?
N3 C23 C2 114.2(9) . . ?
N3 C24 C25 111.9(12) . . ?
N5 C25 C26 116.8(13) . . ?
N5 C25 C24 116.9(11) . . ?
C26 C25 C24 126.2(13) . . ?
C27 C26 C25 124.6(14) . . ?
C28 C27 C26 116.1(14) . . ?
C29 C28 C27 118.6(14) . . ?
N5 C29 C28 127.0(14) . . ?
N4 C30 C31 108.3(12) . . ?
N6 C31 C32 121.9(24) . . ?
N6 C31 C30 117.8(14) . . ?
C32 C31 C30 120.3(22) . . ?
C31 C32 C33 118.9(28) . . ?
C34 C33 C32 118.8(26) . . ?
C33 C34 C35 120.5(24) . . ?
N6 C35 C34 119.8(18) . . ?
F4 P F6 94.6(11) . . ?
F4 P F5 89.3(10) . . ?
F6 P F5 168.8(13) . . ?
F4 P F1 91.0(7) . . ?
F6 P F1 93.6(12) . . ?
F5 P F1 96.8(12) . . ?
F4 P F3 88.2(7) . . ?
F6 P F3 85.4(11) . . ?
F5 P F3 84.3(10) . . ?
F1 P F3 178.6(11) . . ?
F4 P F2 177.4(11) . . ?
F6 P F2 87.9(11) . . ?
F5 P F2 88.1(11) . . ?
F1 P F2 89.8(8) . . ?
F3 P F2 91.1(7) . . ?
C101 O100 C102 157.8(55) . . ?
C100 C101 O100 108.9(57) . . ?
C103 C102 O100 91.0(58) . . ?

loop_
_geom_bond_atom_site_label_1
_geom_bond_atom_site_label_2
_geom_bond_distance
_geom_bond_site_symmetry_2
_geom_bond_publ_flag
Fe O3 2.167(7) . ?
Fe N6 2.179(12) . ?
Fe N4 2.215(11) . ?
Fe N5 2.263(10) . ?
Fe N3 2.308(11) . ?
Fe Cl2 2.440(3) . ?
V O2 1.891(8) . ?
V O3 1.962(7) . ?
V N2 2.086(11) . ?
V N1 2.088(9) . ?
V Cl1 2.286(4) . ?
V Cl2 2.561(4) . ?
O2 C1 1.311(9) . ?
O3 C18 1.346(8) . ?
N1 C8 1.290(15) . ?
N1 C9 1.44(2) . ?
N2 C12 1.283(14) . ?
N2 C11 1.47(2) . ?
N3 C24 1.47(2) . ?
N3 C22 1.49(2) . ?
N3 C23 1.52(2) . ?
N4 C20 1.45(2) . ?
N4 C30 1.46(2) . ?
N4 C21 1.50(2) . ?
N5 C29 1.32(2) . ?
N5 C25 1.40(2) . ?
N6 C31 1.32(2) . ?
N6 C35 1.36(2) . ?
C1 C2 1.39 . ?
C1 C6 1.39 . ?
C2 C3 1.39 . ?
C2 C23 1.528(13) . ?
C3 C4 1.39 . ?
C4 C5 1.39 . ?
C4 C7 1.532(14) . ?
C5 C6 1.39 . ?
C6 C8 1.428(15) . ?
C9 C10 1.39(2) . ?
C10 C11 1.38(3) . ?
C12 C13 1.488(13) . ?
C13 C14 1.39 . ?
C13 C18 1.39 . ?
C14 C15 1.39 . ?
C15 C16 1.39 . ?
C15 C19 1.541(15) . ?
C16 C17 1.39 . ?
C17 C18 1.39 . ?
C17 C20 1.492(14) . ?
C21 C22 1.16(2) . ?
C24 C25 1.49(2) . ?
C25 C26 1.41(2) . ?
C26 C27 1.37(2) . ?
C27 C28 1.38(2) . ?
C28 C29 1.36(2) . ?
C30 C31 1.53(2) . ?
C31 C32 1.38(3) . ?
C32 C33 1.40(4) . ?
C33 C34 1.34(3) . ?
C34 C35 1.39(2) . ?
P F4 1.502(11) . ?
P F6 1.516(15) . ?
P F5 1.54(2) . ?
P F1 1.534(13) . ?
P F3 1.547(11) . ?
P F2 1.538(12) . ?
O100 C101 1.25(7) . ?
O100 C102 2.32(10) . ?
C100 C101 1.18(6) . ?
C102 C103 1.21(9) . ?
